data_1571364
loop_
_publ_author_name
'Bhutto, Samuel M.'
'Hooper, Reagan X.'
'McWilliams, Sean F.'
'Mercado, Brandon Q.'
'Holland, Patrick L.'

_publ_section_title
;
 Iron(iv) alkyl complexes: electronic structure contributions to Fe-C bond
 homolysis and migration reactions that form N-C bonds from N<sub>2</sub>.
;
_journal_issue 10
_journal_name_full 'Chemical science'
_journal_page_first 3485
_journal_page_last 3494
_journal_paper_doi 10.1039/d3sc05939a
_journal_volume 15
_journal_year 2024
_chemical_formula_moiety 'C35 H57 Fe N4 Si2'
_chemical_formula_sum 'C35 H57 Fe N4 Si2'
_chemical_formula_weight 645.87
_space_group_crystal_system monoclinic
_space_group_IT_number 14
_space_group_name_Hall '-P 2yn'
_space_group_name_H-M_alt 'P 1 21/n 1'
_atom_sites_solution_hydrogens geom
_atom_sites_solution_primary SHELXT
_atom_sites_solution_secondary difmap
_audit_creation_method SHELXL-2014/7
_audit_update_record
;
2022-12-13 deposited with the CCDC.	2024-02-06 downloaded from the CCDC.
;
_cell_angle_alpha 90
_cell_angle_beta 95.909(4)
_cell_angle_gamma 90
_cell_formula_units_Z 4
_cell_length_a 10.6104(5)
_cell_length_b 20.3504(8)
_cell_length_c 17.3268(8)
_cell_measurement_reflns_used 26108
_cell_measurement_temperature 93(2)
_cell_measurement_theta_max 67.0760
_cell_measurement_theta_min 4.7260
_cell_volume 3721.4(3)
_computing_cell_refinement 'CrysAlisPro 1.171.42.49 (Rigaku OD, 2022)'
_computing_data_collection 'CrysAlisPro 1.171.42.49 (Rigaku OD, 2022)'
_computing_data_reduction 'CrysAlisPro 1.171.42.49 (Rigaku OD, 2022)'
_computing_molecular_graphics 'Olex2 (Dolomanov et al., 2009)'
_computing_publication_material 'CIFTAB-2014/2 (Sheldrick, 2014)'
_computing_structure_refinement 'SHELXL-2014/7 (Sheldrick, 2014)'
_computing_structure_solution 'SHELXT-2014/5 (Sheldrick, 2014)'
_diffrn_ambient_temperature 93(2)
_diffrn_detector_area_resol_mean 22.2
_diffrn_measured_fraction_theta_full 0.995
_diffrn_measured_fraction_theta_max 0.995
_diffrn_measurement_device_type 'Rigaku Saturn 944+ CCD'
_diffrn_measurement_method \w
_diffrn_radiation_type CuK\a
_diffrn_radiation_wavelength 1.54184
_diffrn_reflns_av_R_equivalents 0.1175
_diffrn_reflns_av_unetI/netI 0.0482
_diffrn_reflns_Laue_measured_fraction_full 0.995
_diffrn_reflns_Laue_measured_fraction_max 0.995
_diffrn_reflns_limit_h_max 12
_diffrn_reflns_limit_h_min -12
_diffrn_reflns_limit_k_max 24
_diffrn_reflns_limit_k_min -24
_diffrn_reflns_limit_l_max 20
_diffrn_reflns_limit_l_min -16
_diffrn_reflns_number 6549
_diffrn_reflns_point_group_measured_fraction_full 0.995
_diffrn_reflns_point_group_measured_fraction_max 0.995
_diffrn_reflns_theta_full 66.652
_diffrn_reflns_theta_max 66.652
_diffrn_reflns_theta_min 3.360
_diffrn_source 'microfocus rotating anode'
_exptl_absorpt_coefficient_mu 4.065
_exptl_absorpt_correction_T_max 1.00000
_exptl_absorpt_correction_T_min 0.84505
_exptl_absorpt_correction_type multi-scan
_exptl_absorpt_process_details
; 
CrysAlisPro 1.171.42.49 (Rigaku Oxford Diffraction, 2022) 
Empirical absorption correction using spherical harmonics, 
implemented in SCALE3 ABSPACK scaling algorithm. 
;
_exptl_crystal_colour Black
_exptl_crystal_density_diffrn 1.153
_exptl_crystal_description Plate
_exptl_crystal_F_000 1396
_exptl_crystal_size_max 0.200
_exptl_crystal_size_mid 0.200
_exptl_crystal_size_min 0.020
_refine_diff_density_max 0.843
_refine_diff_density_min -0.675
_refine_diff_density_rms 0.106
_refine_ls_extinction_method none
_refine_ls_goodness_of_fit_ref 1.087
_refine_ls_hydrogen_treatment constr
_refine_ls_matrix_type full
_refine_ls_number_parameters 436
_refine_ls_number_reflns 6549
_refine_ls_number_restraints 6
_refine_ls_restrained_S_all 1.087
_refine_ls_R_factor_all 0.1047
_refine_ls_R_factor_gt 0.0819
_refine_ls_shift/su_max 0.000
_refine_ls_shift/su_mean 0.000
_refine_ls_structure_factor_coef Fsqd
_refine_ls_weighting_details 'w=1/[\s^2^(Fo^2^)+(0.0967P)^2^+9.3780P] where P=(Fo^2^+2Fc^2^)/3'
_refine_ls_weighting_scheme calc
_refine_ls_wR_factor_gt 0.2318
_refine_ls_wR_factor_ref 0.2464
_reflns_Friedel_coverage 0.000
_reflns_number_gt 4992
_reflns_number_total 6549
_reflns_threshold_expression 'I > 2\s(I)'
_cod_data_source_file d3sc05939a2.cif
_cod_data_source_block 007a-22141
_cod_original_sg_symbol_H-M 'P 21/n'
_cod_database_code 1571364
_shelx_shelxl_version_number 2014/7
_shelx_space_group_comment
; 
The symmetry employed for this shelxl refinement is uniquely defined 
by the following loop, which should always be used as a source of 
symmetry information in preference to the above space-group names. 
They are only intended as comments. 
;
_shelx_estimated_absorpt_t_min 0.497
_shelx_estimated_absorpt_t_max 0.923

loop_
_space_group_symop_operation_xyz
'x, y, z'
'-x+1/2, y+1/2, -z+1/2'
'-x, -y, -z'
'x-1/2, -y-1/2, z-1/2'

loop_
_atom_site_label
_atom_site_type_symbol
_atom_site_fract_x
_atom_site_fract_y
_atom_site_fract_z
_atom_site_U_iso_or_equiv
_atom_site_adp_type
_atom_site_occupancy
_atom_site_site_symmetry_order
_atom_site_calc_flag
_atom_site_refinement_flags_posn
_atom_site_refinement_flags_adp
_atom_site_refinement_flags_occupancy
_atom_site_disorder_assembly
_atom_site_disorder_group
Fe1 Fe 0.45983(8) 0.25149(4) 0.65531(5) 0.0318(3) Uani 1 1 d . . . . .
Si1A Si 0.5394(4) 0.32083(18) 0.8803(2) 0.0352(8) Uani 0.75 1 d . . P A 1
Si1B Si 0.5417(13) 0.3282(6) 0.8477(6) 0.039(2) Uani 0.25 1 d . . P A 2
Si2A Si 0.4246(3) 0.18550(15) 0.87788(19) 0.0377(7) Uani 0.75 1 d . . P A 1
Si2B Si 0.3934(11) 0.1758(5) 0.8426(7) 0.051(3) Uani 0.25 1 d . . P A 2
N1 N 0.4395(4) 0.3203(2) 0.5799(3) 0.0277(10) Uani 1 1 d . . . . .
N2 N 0.4875(4) 0.1860(2) 0.5793(3) 0.0302(10) Uani 1 1 d . . . . .
N3A N 0.4663(7) 0.2519(4) 0.7463(6) 0.035(2) Uani 0.75 1 d . . P A 1
N3B N 0.484(2) 0.2821(12) 0.7641(13) 0.034(4) Uani 0.25 1 d . U P A 2
N4A N 0.4750(6) 0.2532(3) 0.8244(4) 0.0350(14) Uani 0.75 1 d . . P A 1
N4B N 0.441(2) 0.2234(12) 0.7591(14) 0.034(4) Uani 0.25 1 d . U P A 2
C1 C 0.3998(6) 0.3742(3) 0.4518(4) 0.0378(14) Uani 1 1 d . . . . .
H1A H 0.3243 0.3962 0.4675 0.057 Uiso 1 1 calc R U . . .
H1B H 0.3840 0.3605 0.3974 0.057 Uiso 1 1 calc R U . . .
H1C H 0.4717 0.4046 0.4576 0.057 Uiso 1 1 calc R U . . .
C2 C 0.4297(5) 0.3145(2) 0.5024(3) 0.0286(12) Uani 1 1 d . . . . .
C3 C 0.4512(5) 0.2545(2) 0.4662(3) 0.0285(11) Uani 1 1 d . . . . .
H3 H 0.4417 0.2546 0.4110 0.034 Uiso 1 1 calc R U . . .
C4 C 0.4854(5) 0.1943(3) 0.5021(3) 0.0304(12) Uani 1 1 d . . . . .
C5 C 0.5231(6) 0.1383(3) 0.4513(4) 0.0402(14) Uani 1 1 d . . . . .
H5A H 0.6100 0.1246 0.4685 0.060 Uiso 1 1 calc R U . . .
H5B H 0.5183 0.1530 0.3972 0.060 Uiso 1 1 calc R U . . .
H5C H 0.4654 0.1012 0.4554 0.060 Uiso 1 1 calc R U . . .
C6 C 0.4436(5) 0.3857(3) 0.6125(3) 0.0290(12) Uani 1 1 d . . . . .
C7 C 0.5596(5) 0.4209(3) 0.6167(3) 0.0296(12) Uani 1 1 d . . . . .
C8 C 0.5677(6) 0.4806(3) 0.6560(3) 0.0340(13) Uani 1 1 d . . . . .
H8 H 0.6452 0.5043 0.6602 0.041 Uiso 1 1 calc R U . . .
C9 C 0.4647(6) 0.5063(3) 0.6893(4) 0.0380(14) Uani 1 1 d . . . . .
H9 H 0.4724 0.5468 0.7166 0.046 Uiso 1 1 calc R U . . .
C10 C 0.3505(6) 0.4726(3) 0.6825(3) 0.0366(13) Uani 1 1 d . . . . .
H10 H 0.2799 0.4907 0.7045 0.044 Uiso 1 1 calc R U . . .
C11 C 0.3374(5) 0.4120(3) 0.6435(4) 0.0344(13) Uani 1 1 d . . . . .
C12 C 0.6746(5) 0.3940(3) 0.5798(3) 0.0306(12) Uani 1 1 d . . . . .
H12 H 0.6420 0.3609 0.5400 0.037 Uiso 1 1 calc R U . . .
C13 C 0.7441(6) 0.4470(3) 0.5374(4) 0.0411(15) Uani 1 1 d . . . . .
H13A H 0.6835 0.4699 0.5002 0.062 Uiso 1 1 calc R U . . .
H13B H 0.8098 0.4265 0.5097 0.062 Uiso 1 1 calc R U . . .
H13C H 0.7833 0.4787 0.5752 0.062 Uiso 1 1 calc R U . . .
C14 C 0.7652(6) 0.3576(3) 0.6403(4) 0.0371(13) Uani 1 1 d . . . . .
H14A H 0.8044 0.3891 0.6781 0.056 Uiso 1 1 calc R U . . .
H14B H 0.8313 0.3355 0.6143 0.056 Uiso 1 1 calc R U . . .
H14C H 0.7176 0.3248 0.6669 0.056 Uiso 1 1 calc R U . . .
C15 C 0.2094(5) 0.3777(3) 0.6350(4) 0.0378(14) Uani 1 1 d . . . . .
H15 H 0.2159 0.3388 0.6004 0.045 Uiso 1 1 calc R U . . .
C16 C 0.1075(6) 0.4238(4) 0.5955(5) 0.0570(19) Uani 1 1 d . . . . .
H16A H 0.0989 0.4624 0.6284 0.086 Uiso 1 1 calc R U . . .
H16B H 0.0263 0.4005 0.5878 0.086 Uiso 1 1 calc R U . . .
H16C H 0.1323 0.4379 0.5451 0.086 Uiso 1 1 calc R U . . .
C17 C 0.1693(6) 0.3531(3) 0.7123(4) 0.0493(17) Uani 1 1 d . . . . .
H17A H 0.2343 0.3233 0.7366 0.074 Uiso 1 1 calc R U . . .
H17B H 0.0885 0.3296 0.7031 0.074 Uiso 1 1 calc R U . . .
H17C H 0.1596 0.3905 0.7467 0.074 Uiso 1 1 calc R U . . .
C18 C 0.5201(5) 0.1218(3) 0.6117(3) 0.0315(12) Uani 1 1 d . . . . .
C19 C 0.4272(6) 0.0718(3) 0.6091(3) 0.0350(13) Uani 1 1 d . . . . .
C20 C 0.4581(7) 0.0120(3) 0.6465(4) 0.0413(15) Uani 1 1 d . . . . .
H20 H 0.3957 -0.0215 0.6469 0.050 Uiso 1 1 calc R U . . .
C21 C 0.5783(7) 0.0013(3) 0.6829(4) 0.0446(16) Uani 1 1 d . . . . .
H21 H 0.5979 -0.0395 0.7082 0.054 Uiso 1 1 calc R U . . .
C22 C 0.6702(7) 0.0493(3) 0.6829(4) 0.0438(16) Uani 1 1 d . . . . .
H22 H 0.7529 0.0409 0.7074 0.053 Uiso 1 1 calc R U . . .
C23 C 0.6433(6) 0.1103(3) 0.6474(3) 0.0367(14) Uani 1 1 d . . . . .
C24 C 0.2939(6) 0.0817(3) 0.5691(4) 0.0409(15) Uani 1 1 d . . . . .
H24 H 0.2947 0.1219 0.5360 0.049 Uiso 1 1 calc R U . . .
C25 C 0.2519(7) 0.0230(3) 0.5152(4) 0.0543(18) Uani 1 1 d . . . . .
H25A H 0.3143 0.0161 0.4780 0.081 Uiso 1 1 calc R U . . .
H25B H 0.1691 0.0325 0.4871 0.081 Uiso 1 1 calc R U . . .
H25C H 0.2460 -0.0168 0.5465 0.081 Uiso 1 1 calc R U . . .
C26 C 0.2017(7) 0.0937(4) 0.6293(5) 0.064(2) Uani 1 1 d . . . . .
H26A H 0.2071 0.0573 0.6666 0.096 Uiso 1 1 calc R U . . .
H26B H 0.1152 0.0964 0.6035 0.096 Uiso 1 1 calc R U . . .
H26C H 0.2234 0.1349 0.6566 0.096 Uiso 1 1 calc R U . . .
C27 C 0.7461(6) 0.1631(3) 0.6498(4) 0.0423(15) Uani 1 1 d . . . . .
H27 H 0.7090 0.2028 0.6220 0.051 Uiso 1 1 calc R U . . .
C28 C 0.8580(7) 0.1393(4) 0.6074(5) 0.063(2) Uani 1 1 d . . . . .
H28A H 0.8946 0.0997 0.6329 0.095 Uiso 1 1 calc R U . . .
H28B H 0.9227 0.1738 0.6091 0.095 Uiso 1 1 calc R U . . .
H28C H 0.8282 0.1293 0.5533 0.095 Uiso 1 1 calc R U . . .
C29 C 0.7917(7) 0.1829(4) 0.7327(4) 0.0562(18) Uani 1 1 d . . . . .
H29A H 0.7196 0.1985 0.7587 0.084 Uiso 1 1 calc R U . . .
H29B H 0.8545 0.2182 0.7320 0.084 Uiso 1 1 calc R U . . .
H29C H 0.8302 0.1449 0.7607 0.084 Uiso 1 1 calc R U . . .
C30A C 0.5726(9) 0.2736(4) 0.9734(5) 0.0418(19) Uani 0.75 1 d . . P A 1
H30A H 0.6546 0.2503 0.9743 0.050 Uiso 0.75 1 calc R U P A 1
H30B H 0.5770 0.3040 1.0182 0.050 Uiso 0.75 1 calc R U P A 1
C30B C 0.561(3) 0.2642(13) 0.9273(17) 0.0418(19) Uani 0.25 1 d . . P A 2
H30C H 0.6284 0.2331 0.9160 0.050 Uiso 0.25 1 calc R U P A 2
H30D H 0.5889 0.2862 0.9771 0.050 Uiso 0.25 1 calc R U P A 2
C31 C 0.4204(7) 0.3866(3) 0.8829(4) 0.0493(17) Uani 1 1 d . . . . .
H31A H 0.4083 0.4084 0.8322 0.074 Uiso 0.75 1 calc R U P A 1
H31B H 0.4497 0.4187 0.9228 0.074 Uiso 0.75 1 calc R U P A 1
H31C H 0.3398 0.3676 0.8949 0.074 Uiso 0.75 1 calc R U P A 1
H31D H 0.4565 0.4083 0.9306 0.074 Uiso 0.25 1 calc R U P A 2
H31E H 0.3447 0.3619 0.8933 0.074 Uiso 0.25 1 calc R U P A 2
H31F H 0.3972 0.4198 0.8429 0.074 Uiso 0.25 1 calc R U P A 2
C31A C 0.4632(9) 0.2233(4) 0.9783(5) 0.043(2) Uani 0.75 1 d . . P A 1
H31G H 0.3876 0.2456 0.9948 0.052 Uiso 0.75 1 calc R U P A 1
H31H H 0.4896 0.1886 1.0166 0.052 Uiso 0.75 1 calc R U P A 1
C31B C 0.443(3) 0.2268(14) 0.9359(17) 0.043(2) Uani 0.25 1 d . . P A 2
H31I H 0.3745 0.2576 0.9455 0.052 Uiso 0.25 1 calc R U P A 2
H31J H 0.4575 0.1969 0.9810 0.052 Uiso 0.25 1 calc R U P A 2
C32 C 0.6817(7) 0.3571(4) 0.8380(4) 0.0547(18) Uani 1 1 d . . . . .
H32A H 0.7434 0.3223 0.8311 0.082 Uiso 0.75 1 calc R U P A 1
H32B H 0.7209 0.3906 0.8734 0.082 Uiso 0.75 1 calc R U P A 1
H32C H 0.6545 0.3773 0.7877 0.082 Uiso 0.75 1 calc R U P A 1
H32D H 0.6740 0.4018 0.8168 0.082 Uiso 0.25 1 calc R U P A 2
H32E H 0.7238 0.3290 0.8026 0.082 Uiso 0.25 1 calc R U P A 2
H32F H 0.7319 0.3582 0.8887 0.082 Uiso 0.25 1 calc R U P A 2
C33 C 0.2463(8) 0.1703(4) 0.8494(5) 0.070(2) Uani 1 1 d . . . . .
H33A H 0.1986 0.2103 0.8586 0.106 Uiso 0.75 1 calc R U P A 1
H33B H 0.2173 0.1343 0.8809 0.106 Uiso 0.75 1 calc R U P A 1
H33C H 0.2324 0.1584 0.7944 0.106 Uiso 0.75 1 calc R U P A 1
H33D H 0.1993 0.1819 0.7996 0.106 Uiso 0.25 1 calc R U P A 2
H33E H 0.2228 0.2003 0.8898 0.106 Uiso 0.25 1 calc R U P A 2
H33F H 0.2255 0.1251 0.8631 0.106 Uiso 0.25 1 calc R U P A 2
C34 C 0.5125(9) 0.1086(4) 0.8578(4) 0.065(2) Uani 1 1 d . . . . .
H34A H 0.4806 0.0914 0.8067 0.098 Uiso 0.75 1 calc R U P A 1
H34B H 0.4999 0.0757 0.8976 0.098 Uiso 0.75 1 calc R U P A 1
H34C H 0.6031 0.1184 0.8587 0.098 Uiso 0.75 1 calc R U P A 1
H34D H 0.4727 0.0696 0.8781 0.098 Uiso 0.25 1 calc R U P A 2
H34E H 0.5829 0.1230 0.8951 0.098 Uiso 0.25 1 calc R U P A 2
H34F H 0.5446 0.0978 0.8083 0.098 Uiso 0.25 1 calc R U P A 2

loop_
_atom_site_aniso_label
_atom_site_aniso_U_11
_atom_site_aniso_U_22
_atom_site_aniso_U_33
_atom_site_aniso_U_23
_atom_site_aniso_U_13
_atom_site_aniso_U_12
Fe1 0.0397(5) 0.0199(4) 0.0370(5) 0.0015(4) 0.0090(4) 0.0012(4)
Si1A 0.0467(15) 0.0274(14) 0.033(2) -0.0018(16) 0.0117(18) 0.0002(10)
Si1B 0.056(5) 0.033(5) 0.028(6) -0.002(5) 0.012(5) -0.008(3)
Si2A 0.0476(16) 0.0276(15) 0.0401(18) 0.0021(13) 0.0146(14) -0.0037(11)
Si2B 0.074(7) 0.034(5) 0.046(6) -0.014(5) 0.016(5) -0.023(4)
N1 0.030(2) 0.020(2) 0.034(3) 0.0004(19) 0.0072(19) 0.0006(17)
N2 0.032(2) 0.018(2) 0.041(3) 0.005(2) 0.007(2) 0.0029(18)
N3A 0.037(5) 0.016(5) 0.053(5) 0.001(4) 0.004(3) -0.003(4)
N3B 0.037(9) 0.036(12) 0.030(8) -0.018(8) 0.016(6) -0.017(8)
N4A 0.041(4) 0.025(3) 0.039(4) -0.001(3) 0.009(3) 0.001(3)
N4B 0.038(9) 0.036(12) 0.031(8) -0.018(8) 0.015(6) -0.016(8)
C1 0.050(4) 0.023(3) 0.040(4) 0.004(3) 0.000(3) 0.002(2)
C2 0.032(3) 0.017(2) 0.037(3) 0.002(2) 0.003(2) -0.002(2)
C3 0.037(3) 0.021(3) 0.027(3) 0.003(2) 0.002(2) -0.002(2)
C4 0.035(3) 0.017(3) 0.039(3) -0.002(2) 0.006(2) 0.000(2)
C5 0.048(4) 0.029(3) 0.045(4) -0.003(3) 0.010(3) 0.009(3)
C6 0.036(3) 0.025(3) 0.027(3) 0.002(2) 0.004(2) 0.001(2)
C7 0.034(3) 0.025(3) 0.031(3) 0.004(2) 0.006(2) 0.000(2)
C8 0.042(3) 0.026(3) 0.034(3) -0.001(2) 0.006(3) -0.008(2)
C9 0.047(3) 0.028(3) 0.040(3) -0.004(3) 0.008(3) -0.003(3)
C10 0.042(3) 0.033(3) 0.036(3) 0.000(3) 0.012(3) 0.006(3)
C11 0.039(3) 0.024(3) 0.041(3) 0.002(2) 0.010(3) -0.001(2)
C12 0.038(3) 0.028(3) 0.026(3) 0.000(2) 0.008(2) -0.005(2)
C13 0.046(4) 0.039(3) 0.040(4) 0.005(3) 0.014(3) -0.002(3)
C14 0.040(3) 0.032(3) 0.040(3) 0.004(3) 0.009(3) 0.002(2)
C15 0.036(3) 0.031(3) 0.048(4) -0.001(3) 0.011(3) -0.002(2)
C16 0.042(4) 0.052(4) 0.077(5) 0.007(4) 0.003(4) -0.003(3)
C17 0.041(4) 0.044(4) 0.064(5) 0.007(3) 0.014(3) -0.002(3)
C18 0.042(3) 0.017(3) 0.036(3) -0.002(2) 0.008(2) 0.006(2)
C19 0.049(3) 0.022(3) 0.035(3) 0.000(2) 0.010(3) 0.005(2)
C20 0.065(4) 0.024(3) 0.037(3) -0.003(3) 0.011(3) 0.006(3)
C21 0.068(4) 0.028(3) 0.039(4) 0.004(3) 0.008(3) 0.020(3)
C22 0.058(4) 0.040(4) 0.034(4) 0.002(3) 0.005(3) 0.020(3)
C23 0.046(3) 0.033(3) 0.032(3) -0.002(3) 0.007(3) 0.009(3)
C24 0.050(4) 0.033(3) 0.041(4) 0.011(3) 0.010(3) -0.002(3)
C25 0.066(5) 0.033(4) 0.061(5) 0.008(3) -0.003(4) -0.014(3)
C26 0.055(4) 0.074(6) 0.065(5) 0.014(4) 0.022(4) 0.014(4)
C27 0.041(3) 0.042(4) 0.044(4) 0.003(3) 0.002(3) 0.009(3)
C28 0.050(4) 0.079(6) 0.063(5) -0.005(4) 0.017(4) 0.005(4)
C29 0.057(4) 0.063(5) 0.047(4) 0.000(4) -0.007(3) -0.001(4)
C30A 0.056(5) 0.035(4) 0.035(5) -0.001(4) 0.007(5) 0.003(3)
C30B 0.056(5) 0.035(4) 0.035(5) -0.001(4) 0.007(5) 0.003(3)
C31 0.058(4) 0.035(3) 0.055(4) -0.005(3) 0.007(3) 0.003(3)
C31A 0.064(5) 0.036(4) 0.031(5) 0.019(5) 0.016(5) 0.000(4)
C31B 0.064(5) 0.036(4) 0.031(5) 0.019(5) 0.016(5) 0.000(4)
C32 0.062(4) 0.064(5) 0.039(4) -0.009(3) 0.011(3) -0.005(4)
C33 0.078(6) 0.060(5) 0.078(6) 0.014(4) 0.033(5) -0.006(4)
C34 0.098(6) 0.055(5) 0.048(5) 0.012(4) 0.030(4) 0.020(4)

loop_
_atom_type_symbol
_atom_type_description
_atom_type_scat_dispersion_real
_atom_type_scat_dispersion_imag
_atom_type_scat_source
C C 0.0181 0.0091 'International Tables Vol C Tables 4.2.6.8 and 6.1.1.4'
H H 0.0000 0.0000 'International Tables Vol C Tables 4.2.6.8 and 6.1.1.4'
Fe Fe -1.1336 3.1974 'International Tables Vol C Tables 4.2.6.8 and 6.1.1.4'
N N 0.0311 0.0180 'International Tables Vol C Tables 4.2.6.8 and 6.1.1.4'
Si Si 0.2541 0.3302 'International Tables Vol C Tables 4.2.6.8 and 6.1.1.4'

loop_
_geom_angle_atom_site_label_1
_geom_angle_atom_site_label_2
_geom_angle_atom_site_label_3
_geom_angle
_geom_angle_site_symmetry_1
_geom_angle_site_symmetry_3
_geom_angle_publ_flag
N3A Fe1 N1 132.2(3) . . ?
N1 Fe1 N4B 147.6(8) . . ?
N3A Fe1 N2 134.4(3) . . ?
N1 Fe1 N2 93.12(19) . . ?
N4B Fe1 N2 118.4(7) . . ?
N1 Fe1 N3B 114.5(7) . . ?
N4B Fe1 N3B 38.3(10) . . ?
N2 Fe1 N3B 149.3(8) . . ?
N4A Si1A C31 110.4(4) . . ?
N4A Si1A C30A 95.6(4) . . ?
C31 Si1A C30A 114.7(4) . . ?
N4A Si1A C32 111.6(3) . . ?
C31 Si1A C32 107.6(4) . . ?
C30A Si1A C32 116.4(4) . . ?
C32 Si1B N3B 110.3(9) . . ?
C32 Si1B C30B 107.1(12) . . ?
N3B Si1B C30B 103.4(13) . . ?
C32 Si1B C31 117.7(8) . . ?
N3B Si1B C31 113.9(11) . . ?
C30B Si1B C31 102.9(10) . . ?
N4A Si2A C34 111.7(3) . . ?
N4A Si2A C31A 96.6(4) . . ?
C34 Si2A C31A 116.2(4) . . ?
N4A Si2A C33 109.4(4) . . ?
C34 Si2A C33 108.2(4) . . ?
C31A Si2A C33 114.2(4) . . ?
C33 Si2B N4B 116.6(11) . . ?
C33 Si2B C34 126.7(7) . . ?
N4B Si2B C34 104.9(10) . . ?
C33 Si2B C31B 99.4(11) . . ?
N4B Si2B C31B 107.2(11) . . ?
C34 Si2B C31B 98.7(11) . . ?
C2 N1 C6 117.9(4) . . ?
C2 N1 Fe1 127.7(3) . . ?
C6 N1 Fe1 114.3(4) . . ?
C4 N2 C18 118.5(5) . . ?
C4 N2 Fe1 127.4(4) . . ?
C18 N2 Fe1 114.1(4) . . ?
N4A N3A Fe1 178.3(7) . . ?
N4B N3B Si1B 130(2) . . ?
N4B N3B Fe1 68.3(15) . . ?
Si1B N3B Fe1 160.5(14) . . ?
N3A N4A Si2A 121.1(6) . . ?
N3A N4A Si1A 123.0(6) . . ?
Si2A N4A Si1A 115.9(4) . . ?
N3B N4B Si2B 124.0(18) . . ?
N3B N4B Fe1 73.5(15) . . ?
Si2B N4B Fe1 161.9(14) . . ?
C2 C1 H1A 109.5 . . ?
C2 C1 H1B 109.5 . . ?
H1A C1 H1B 109.5 . . ?
C2 C1 H1C 109.5 . . ?
H1A C1 H1C 109.5 . . ?
H1B C1 H1C 109.5 . . ?
N1 C2 C3 121.7(5) . . ?
N1 C2 C1 120.0(5) . . ?
C3 C2 C1 118.3(5) . . ?
C2 C3 C4 127.4(5) . . ?
C2 C3 H3 116.3 . . ?
C4 C3 H3 116.3 . . ?
N2 C4 C3 121.8(5) . . ?
N2 C4 C5 120.2(5) . . ?
C3 C4 C5 118.0(5) . . ?
C4 C5 H5A 109.5 . . ?
C4 C5 H5B 109.5 . . ?
H5A C5 H5B 109.5 . . ?
C4 C5 H5C 109.5 . . ?
H5A C5 H5C 109.5 . . ?
H5B C5 H5C 109.5 . . ?
C11 C6 C7 120.9(5) . . ?
C11 C6 N1 120.6(5) . . ?
C7 C6 N1 118.4(5) . . ?
C8 C7 C6 118.3(5) . . ?
C8 C7 C12 120.3(5) . . ?
C6 C7 C12 121.3(5) . . ?
C9 C8 C7 121.4(5) . . ?
C9 C8 H8 119.3 . . ?
C7 C8 H8 119.3 . . ?
C10 C9 C8 119.7(6) . . ?
C10 C9 H9 120.1 . . ?
C8 C9 H9 120.1 . . ?
C9 C10 C11 121.1(5) . . ?
C9 C10 H10 119.4 . . ?
C11 C10 H10 119.4 . . ?
C6 C11 C10 118.4(5) . . ?
C6 C11 C15 122.1(5) . . ?
C10 C11 C15 119.5(5) . . ?
C7 C12 C13 112.9(5) . . ?
C7 C12 C14 110.8(5) . . ?
C13 C12 C14 111.6(5) . . ?
C7 C12 H12 107.1 . . ?
C13 C12 H12 107.1 . . ?
C14 C12 H12 107.1 . . ?
C12 C13 H13A 109.5 . . ?
C12 C13 H13B 109.5 . . ?
H13A C13 H13B 109.5 . . ?
C12 C13 H13C 109.5 . . ?
H13A C13 H13C 109.5 . . ?
H13B C13 H13C 109.5 . . ?
C12 C14 H14A 109.5 . . ?
C12 C14 H14B 109.5 . . ?
H14A C14 H14B 109.5 . . ?
C12 C14 H14C 109.5 . . ?
H14A C14 H14C 109.5 . . ?
H14B C14 H14C 109.5 . . ?
C11 C15 C17 113.0(5) . . ?
C11 C15 C16 110.1(5) . . ?
C17 C15 C16 110.1(5) . . ?
C11 C15 H15 107.8 . . ?
C17 C15 H15 107.8 . . ?
C16 C15 H15 107.8 . . ?
C15 C16 H16A 109.5 . . ?
C15 C16 H16B 109.5 . . ?
H16A C16 H16B 109.5 . . ?
C15 C16 H16C 109.5 . . ?
H16A C16 H16C 109.5 . . ?
H16B C16 H16C 109.5 . . ?
C15 C17 H17A 109.5 . . ?
C15 C17 H17B 109.5 . . ?
H17A C17 H17B 109.5 . . ?
C15 C17 H17C 109.5 . . ?
H17A C17 H17C 109.5 . . ?
H17B C17 H17C 109.5 . . ?
C23 C18 C19 120.6(5) . . ?
C23 C18 N2 119.5(5) . . ?
C19 C18 N2 119.9(5) . . ?
C20 C19 C18 118.7(6) . . ?
C20 C19 C24 119.1(5) . . ?
C18 C19 C24 122.1(5) . . ?
C21 C20 C19 120.6(6) . . ?
C21 C20 H20 119.7 . . ?
C19 C20 H20 119.7 . . ?
C20 C21 C22 120.5(6) . . ?
C20 C21 H21 119.8 . . ?
C22 C21 H21 119.8 . . ?
C21 C22 C23 121.0(6) . . ?
C21 C22 H22 119.5 . . ?
C23 C22 H22 119.5 . . ?
C22 C23 C18 118.5(6) . . ?
C22 C23 C27 119.8(6) . . ?
C18 C23 C27 121.6(5) . . ?
C26 C24 C19 109.9(6) . . ?
C26 C24 C25 111.8(6) . . ?
C19 C24 C25 111.6(5) . . ?
C26 C24 H24 107.8 . . ?
C19 C24 H24 107.8 . . ?
C25 C24 H24 107.8 . . ?
C24 C25 H25A 109.5 . . ?
C24 C25 H25B 109.5 . . ?
H25A C25 H25B 109.5 . . ?
C24 C25 H25C 109.5 . . ?
H25A C25 H25C 109.5 . . ?
H25B C25 H25C 109.5 . . ?
C24 C26 H26A 109.5 . . ?
C24 C26 H26B 109.5 . . ?
H26A C26 H26B 109.5 . . ?
C24 C26 H26C 109.5 . . ?
H26A C26 H26C 109.5 . . ?
H26B C26 H26C 109.5 . . ?
C29 C27 C23 111.6(6) . . ?
C29 C27 C28 110.4(6) . . ?
C23 C27 C28 110.5(6) . . ?
C29 C27 H27 108.1 . . ?
C23 C27 H27 108.1 . . ?
C28 C27 H27 108.1 . . ?
C27 C28 H28A 109.5 . . ?
C27 C28 H28B 109.5 . . ?
H28A C28 H28B 109.5 . . ?
C27 C28 H28C 109.5 . . ?
H28A C28 H28C 109.5 . . ?
H28B C28 H28C 109.5 . . ?
C27 C29 H29A 109.5 . . ?
C27 C29 H29B 109.5 . . ?
H29A C29 H29B 109.5 . . ?
C27 C29 H29C 109.5 . . ?
H29A C29 H29C 109.5 . . ?
H29B C29 H29C 109.5 . . ?
C31A C30A Si1A 108.0(6) . . ?
C31A C30A H30A 110.1 . . ?
Si1A C30A H30A 110.1 . . ?
C31A C30A H30B 110.1 . . ?
Si1A C30A H30B 110.1 . . ?
H30A C30A H30B 108.4 . . ?
C31B C30B Si1B 113(2) . . ?
C31B C30B H30C 108.9 . . ?
Si1B C30B H30C 108.9 . . ?
C31B C30B H30D 108.9 . . ?
Si1B C30B H30D 108.9 . . ?
H30C C30B H30D 107.7 . . ?
Si1A C31 H31A 109.5 . . ?
Si1A C31 H31B 109.5 . . ?
H31A C31 H31B 109.5 . . ?
Si1A C31 H31C 109.5 . . ?
H31A C31 H31C 109.5 . . ?
H31B C31 H31C 109.5 . . ?
Si1B C31 H31D 109.5 . . ?
Si1B C31 H31E 109.5 . . ?
H31D C31 H31E 109.5 . . ?
Si1B C31 H31F 109.5 . . ?
H31D C31 H31F 109.5 . . ?
H31E C31 H31F 109.5 . . ?
C30A C31A Si2A 107.9(6) . . ?
C30A C31A H31G 110.1 . . ?
Si2A C31A H31G 110.1 . . ?
C30A C31A H31H 110.1 . . ?
Si2A C31A H31H 110.1 . . ?
H31G C31A H31H 108.4 . . ?
C30B C31B Si2B 110.5(19) . . ?
C30B C31B H31I 109.5 . . ?
Si2B C31B H31I 109.5 . . ?
C30B C31B H31J 109.5 . . ?
Si2B C31B H31J 109.5 . . ?
H31I C31B H31J 108.1 . . ?
Si1A C32 H32A 109.5 . . ?
Si1A C32 H32B 109.5 . . ?
H32A C32 H32B 109.5 . . ?
Si1A C32 H32C 109.5 . . ?
H32A C32 H32C 109.5 . . ?
H32B C32 H32C 109.5 . . ?
Si1B C32 H32D 109.5 . . ?
Si1B C32 H32E 109.5 . . ?
H32D C32 H32E 109.5 . . ?
Si1B C32 H32F 109.5 . . ?
H32D C32 H32F 109.5 . . ?
H32E C32 H32F 109.5 . . ?
Si2A C33 H33A 109.5 . . ?
Si2A C33 H33B 109.5 . . ?
H33A C33 H33B 109.5 . . ?
Si2A C33 H33C 109.5 . . ?
H33A C33 H33C 109.5 . . ?
H33B C33 H33C 109.5 . . ?
Si2B C33 H33D 109.5 . . ?
Si2B C33 H33E 109.5 . . ?
H33D C33 H33E 109.5 . . ?
Si2B C33 H33F 109.5 . . ?
H33D C33 H33F 109.5 . . ?
H33E C33 H33F 109.5 . . ?
Si2A C34 H34A 109.5 . . ?
Si2A C34 H34B 109.5 . . ?
H34A C34 H34B 109.5 . . ?
Si2A C34 H34C 109.5 . . ?
H34A C34 H34C 109.5 . . ?
H34B C34 H34C 109.5 . . ?
Si2B C34 H34D 109.5 . . ?
Si2B C34 H34E 109.5 . . ?
H34D C34 H34E 109.5 . . ?
Si2B C34 H34F 109.5 . . ?
H34D C34 H34F 109.5 . . ?
H34E C34 H34F 109.5 . . ?

loop_
_geom_bond_atom_site_label_1
_geom_bond_atom_site_label_2
_geom_bond_distance
_geom_bond_site_symmetry_2
_geom_bond_publ_flag
Fe1 N3A 1.571(11) . ?
Fe1 N1 1.912(4) . ?
Fe1 N4B 1.92(2) . ?
Fe1 N2 1.917(5) . ?
Fe1 N3B 1.98(2) . ?
Si1A N4A 1.779(7) . ?
Si1A C31 1.844(8) . ?
Si1A C30A 1.881(9) . ?
Si1A C32 1.894(8) . ?
Si1B C32 1.623(14) . ?
Si1B N3B 1.78(2) . ?
Si1B C30B 1.89(3) . ?
Si1B C31 1.898(15) . ?
Si2A N4A 1.773(7) . ?
Si2A C34 1.873(8) . ?
Si2A C31A 1.908(10) . ?
Si2A C33 1.930(9) . ?
Si2B C33 1.581(14) . ?
Si2B N4B 1.86(3) . ?
Si2B C34 1.863(14) . ?
Si2B C31B 1.95(3) . ?
N1 C2 1.343(7) . ?
N1 C6 1.444(7) . ?
N2 C4 1.347(8) . ?
N2 C18 1.451(7) . ?
N3A N4A 1.348(12) . ?
N3B N4B 1.28(3) . ?
C1 C2 1.513(7) . ?
C1 H1A 0.9800 . ?
C1 H1B 0.9800 . ?
C1 H1C 0.9800 . ?
C2 C3 1.402(7) . ?
C3 C4 1.405(7) . ?
C3 H3 0.9500 . ?
C4 C5 1.518(7) . ?
C5 H5A 0.9800 . ?
C5 H5B 0.9800 . ?
C5 H5C 0.9800 . ?
C6 C11 1.404(8) . ?
C6 C7 1.420(8) . ?
C7 C8 1.390(8) . ?
C7 C12 1.536(8) . ?
C8 C9 1.389(8) . ?
C8 H8 0.9500 . ?
C9 C10 1.387(8) . ?
C9 H9 0.9500 . ?
C10 C11 1.405(8) . ?
C10 H10 0.9500 . ?
C11 C15 1.521(8) . ?
C12 C13 1.536(8) . ?
C12 C14 1.537(8) . ?
C12 H12 1.0000 . ?
C13 H13A 0.9800 . ?
C13 H13B 0.9800 . ?
C13 H13C 0.9800 . ?
C14 H14A 0.9800 . ?
C14 H14B 0.9800 . ?
C14 H14C 0.9800 . ?
C15 C17 1.532(9) . ?
C15 C16 1.537(9) . ?
C15 H15 1.0000 . ?
C16 H16A 0.9800 . ?
C16 H16B 0.9800 . ?
C16 H16C 0.9800 . ?
C17 H17A 0.9800 . ?
C17 H17B 0.9800 . ?
C17 H17C 0.9800 . ?
C18 C23 1.406(8) . ?
C18 C19 1.413(8) . ?
C19 C20 1.402(8) . ?
C19 C24 1.524(9) . ?
C20 C21 1.380(9) . ?
C20 H20 0.9500 . ?
C21 C22 1.381(10) . ?
C21 H21 0.9500 . ?
C22 C23 1.403(8) . ?
C22 H22 0.9500 . ?
C23 C27 1.528(9) . ?
C24 C26 1.522(9) . ?
C24 C25 1.553(9) . ?
C24 H24 1.0000 . ?
C25 H25A 0.9800 . ?
C25 H25B 0.9800 . ?
C25 H25C 0.9800 . ?
C26 H26A 0.9800 . ?
C26 H26B 0.9800 . ?
C26 H26C 0.9800 . ?
C27 C29 1.523(10) . ?
C27 C28 1.537(9) . ?
C27 H27 1.0000 . ?
C28 H28A 0.9800 . ?
C28 H28B 0.9800 . ?
C28 H28C 0.9800 . ?
C29 H29A 0.9800 . ?
C29 H29B 0.9800 . ?
C29 H29C 0.9800 . ?
C30A C31A 1.557(12) . ?
C30A H30A 0.9900 . ?
C30A H30B 0.9900 . ?
C30B C31B 1.48(4) . ?
C30B H30C 0.9900 . ?
C30B H30D 0.9900 . ?
C31 H31A 0.9800 . ?
C31 H31B 0.9800 . ?
C31 H31C 0.9800 . ?
C31 H31D 0.9800 . ?
C31 H31E 0.9800 . ?
C31 H31F 0.9800 . ?
C31A H31G 0.9900 . ?
C31A H31H 0.9900 . ?
C31B H31I 0.9900 . ?
C31B H31J 0.9900 . ?
C32 H32A 0.9800 . ?
C32 H32B 0.9800 . ?
C32 H32C 0.9800 . ?
C32 H32D 0.9800 . ?
C32 H32E 0.9800 . ?
C32 H32F 0.9800 . ?
C33 H33A 0.9800 . ?
C33 H33B 0.9800 . ?
C33 H33C 0.9800 . ?
C33 H33D 0.9800 . ?
C33 H33E 0.9800 . ?
C33 H33F 0.9800 . ?
C34 H34A 0.9800 . ?
C34 H34B 0.9800 . ?
C34 H34C 0.9800 . ?
C34 H34D 0.9800 . ?
C34 H34E 0.9800 . ?
C34 H34F 0.9800 . ?

loop_
_geom_torsion_atom_site_label_1
_geom_torsion_atom_site_label_2
_geom_torsion_atom_site_label_3
_geom_torsion_atom_site_label_4
_geom_torsion
_geom_torsion_site_symmetry_1
_geom_torsion_site_symmetry_2
_geom_torsion_site_symmetry_3
_geom_torsion_site_symmetry_4
_geom_torsion_publ_flag
C32 Si1B N3B N4B 127(2) . . . . ?
C30B Si1B N3B N4B 13(3) . . . . ?
C31 Si1B N3B N4B -98(3) . . . . ?
C32 Si1B N3B Fe1 -27(5) . . . . ?
C30B Si1B N3B Fe1 -141(4) . . . . ?
C31 Si1B N3B Fe1 108(4) . . . . ?
C34 Si2A N4A N3A 59.1(7) . . . . ?
C31A Si2A N4A N3A -179.3(6) . . . . ?
C33 Si2A N4A N3A -60.7(7) . . . . ?
C34 Si2A N4A Si1A -119.8(5) . . . . ?
C31A Si2A N4A Si1A 1.8(5) . . . . ?
C33 Si2A N4A Si1A 120.4(5) . . . . ?
C31 Si1A N4A N3A 80.6(7) . . . . ?
C30A Si1A N4A N3A -160.4(6) . . . . ?
C32 Si1A N4A N3A -39.0(7) . . . . ?
C31 Si1A N4A Si2A -100.5(4) . . . . ?
C30A Si1A N4A Si2A 18.5(5) . . . . ?
C32 Si1A N4A Si2A 139.9(4) . . . . ?
Si1B N3B N4B Si2B 15(4) . . . . ?
Fe1 N3B N4B Si2B -175(2) . . . . ?
Si1B N3B N4B Fe1 -171(2) . . . . ?
C33 Si2B N4B N3B 102(3) . . . . ?
C34 Si2B N4B N3B -112(2) . . . . ?
C31B Si2B N4B N3B -8(3) . . . . ?
C33 Si2B N4B Fe1 -61(5) . . . . ?
C34 Si2B N4B Fe1 85(5) . . . . ?
C31B Si2B N4B Fe1 -171(5) . . . . ?
C6 N1 C2 C3 166.6(5) . . . . ?
Fe1 N1 C2 C3 -9.2(7) . . . . ?
C6 N1 C2 C1 -10.9(7) . . . . ?
Fe1 N1 C2 C1 173.4(4) . . . . ?
N1 C2 C3 C4 -0.4(9) . . . . ?
C1 C2 C3 C4 177.1(5) . . . . ?
C18 N2 C4 C3 178.2(5) . . . . ?
Fe1 N2 C4 C3 -5.1(8) . . . . ?
C18 N2 C4 C5 -3.1(8) . . . . ?
Fe1 N2 C4 C5 173.5(4) . . . . ?
C2 C3 C4 N2 7.8(9) . . . . ?
C2 C3 C4 C5 -170.9(5) . . . . ?
C2 N1 C6 C11 105.0(6) . . . . ?
Fe1 N1 C6 C11 -78.7(6) . . . . ?
C2 N1 C6 C7 -79.0(6) . . . . ?
Fe1 N1 C6 C7 97.3(5) . . . . ?
C11 C6 C7 C8 3.4(8) . . . . ?
N1 C6 C7 C8 -172.7(5) . . . . ?
C11 C6 C7 C12 -177.3(5) . . . . ?
N1 C6 C7 C12 6.7(8) . . . . ?
C6 C7 C8 C9 -1.2(8) . . . . ?
C12 C7 C8 C9 179.4(5) . . . . ?
C7 C8 C9 C10 -1.0(9) . . . . ?
C8 C9 C10 C11 1.1(9) . . . . ?
C7 C6 C11 C10 -3.2(8) . . . . ?
N1 C6 C11 C10 172.7(5) . . . . ?
C7 C6 C11 C15 175.6(5) . . . . ?
N1 C6 C11 C15 -8.4(9) . . . . ?
C9 C10 C11 C6 1.0(9) . . . . ?
C9 C10 C11 C15 -177.9(6) . . . . ?
C8 C7 C12 C13 -42.7(7) . . . . ?
C6 C7 C12 C13 137.9(6) . . . . ?
C8 C7 C12 C14 83.2(6) . . . . ?
C6 C7 C12 C14 -96.1(6) . . . . ?
C6 C11 C15 C17 113.3(7) . . . . ?
C10 C11 C15 C17 -67.8(7) . . . . ?
C6 C11 C15 C16 -123.1(6) . . . . ?
C10 C11 C15 C16 55.7(8) . . . . ?
C4 N2 C18 C23 100.7(6) . . . . ?
Fe1 N2 C18 C23 -76.4(6) . . . . ?
C4 N2 C18 C19 -81.0(7) . . . . ?
Fe1 N2 C18 C19 101.9(5) . . . . ?
C23 C18 C19 C20 3.6(8) . . . . ?
N2 C18 C19 C20 -174.7(5) . . . . ?
C23 C18 C19 C24 -178.3(5) . . . . ?
N2 C18 C19 C24 3.4(8) . . . . ?
C18 C19 C20 C21 -2.3(9) . . . . ?
C24 C19 C20 C21 179.6(6) . . . . ?
C19 C20 C21 C22 -0.1(9) . . . . ?
C20 C21 C22 C23 1.1(9) . . . . ?
C21 C22 C23 C18 0.2(9) . . . . ?
C21 C22 C23 C27 178.7(6) . . . . ?
C19 C18 C23 C22 -2.6(8) . . . . ?
N2 C18 C23 C22 175.7(5) . . . . ?
C19 C18 C23 C27 178.9(5) . . . . ?
N2 C18 C23 C27 -2.8(8) . . . . ?
C20 C19 C24 C26 75.3(7) . . . . ?
C18 C19 C24 C26 -102.8(7) . . . . ?
C20 C19 C24 C25 -49.3(7) . . . . ?
C18 C19 C24 C25 132.6(6) . . . . ?
C22 C23 C27 C29 -60.8(7) . . . . ?
C18 C23 C27 C29 117.7(6) . . . . ?
C22 C23 C27 C28 62.4(8) . . . . ?
C18 C23 C27 C28 -119.1(6) . . . . ?
N4A Si1A C30A C31A -36.9(6) . . . . ?
C31 Si1A C30A C31A 78.7(7) . . . . ?
C32 Si1A C30A C31A -154.5(6) . . . . ?
C32 Si1B C30B C31B -172.3(19) . . . . ?
N3B Si1B C30B C31B -56(2) . . . . ?
C31 Si1B C30B C31B 63(2) . . . . ?
Si1A C30A C31A Si2A 41.8(7) . . . . ?
Si1B C30B C31B Si2B 64(2) . . . . ?
